data_4316225
loop_
_publ_author_name
'Jonathan Bould'
'Carmen Cunchillos'
'Fernando J. Lahoz'
'Luis A. Oro'
'John D. Kennedy'
'Ram\'on Mac\'ias'

_publ_contact_author_address
;
  Dr. Fernando J. Lahoz
  Departamento de Qu\'imica Inorg\'anica - I.C.M.A.
  Facultad de Ciencias
  Universidad de Zaragoza - C.S.I.C.
  50009 Zaragoza, Spain
;
_publ_contact_author_email lahoz@unizar.es
_publ_contact_author_fax '+34 976 761187'
_publ_contact_author_name 'Dr. Fernando J. Lahoz'
_publ_contact_author_phone '+34 976 761147'
_publ_section_title
;
 New Iridathiaboranes with Reversible Isonido\\leftarrow\\rightarrowNido
 Cluster Flexibility
;
_journal_name_full 'Inorganic Chemistry'
_journal_page_first 7353
_journal_page_last 7361
_journal_paper_doi 10.1021/ic1004769
_journal_volume 49
_journal_year 2010
_chemical_formula_moiety 'C9 H33 B9 Ir N P2 S'
_chemical_formula_sum 'C9 H33 B9 Ir N P2 S'
_chemical_formula_weight 538.85
_chemical_name_systematic
; 
 ? 
;
_space_group_IT_number 20
_symmetry_cell_setting orthorhombic
_symmetry_space_group_name_Hall 'C 2c 2'
_symmetry_space_group_name_H-M 'C 2 2 21'
_atom_sites_solution_hydrogens geom
_atom_sites_solution_primary direct
_atom_sites_solution_secondary difmap
_audit_creation_method SHELXL-97
_cell_angle_alpha 90.00
_cell_angle_beta 90.00
_cell_angle_gamma 90.00
_cell_formula_units_Z 8
_cell_length_a 14.6629(12)
_cell_length_b 15.0013(12)
_cell_length_c 19.9118(17)
_cell_measurement_reflns_used 9880
_cell_measurement_temperature 150(2)
_cell_measurement_theta_max 27.75
_cell_measurement_theta_min 2.78
_cell_volume 4379.9(6)
_computing_cell_refinement
;
APEX 2 software, Bruker Nonius 2004 
;
_computing_data_collection
;
APEX 2 software, Bruker Nonius 2004 
;
_computing_data_reduction
;
SAINT - Bruker Integration program embedded in
APEX 2 software, Bruker Nonius 2004 
;
_computing_molecular_graphics
;
 XP program, SHELXTL v6.12, Bruker2000
;
_computing_publication_material
;
 XCIF program, SHELXTLv6.12, BrukerAXS
;
_computing_structure_refinement
;
 SHELXL-97 (Sheldrick, 1997)
;
_computing_structure_solution
;
 SHELXS-97 (Sheldrick, 1990)
;
_diffrn_ambient_temperature 150(2)
_diffrn_detector_area_resol_mean '120 microns'
_diffrn_measured_fraction_theta_full 0.988
_diffrn_measured_fraction_theta_max 0.988
_diffrn_measurement_device_type
;
Mach3 kappa-type 4-circle goniostat.
;
_diffrn_measurement_method 'rotation images'
_diffrn_radiation_monochromator
;
graphite model mounted in "parallel" mode
;
_diffrn_radiation_source
;       
 'Bruker Nonius FR591 rotating anode generator' 
;
_diffrn_radiation_type MoK\a
_diffrn_radiation_wavelength 0.71073
_diffrn_reflns_av_R_equivalents 0.0626
_diffrn_reflns_av_sigmaI/netI 0.0620
_diffrn_reflns_limit_h_max 19
_diffrn_reflns_limit_h_min -16
_diffrn_reflns_limit_k_max 19
_diffrn_reflns_limit_k_min -19
_diffrn_reflns_limit_l_max 26
_diffrn_reflns_limit_l_min -25
_diffrn_reflns_number 25225
_diffrn_reflns_theta_full 27.75
_diffrn_reflns_theta_max 27.75
_diffrn_reflns_theta_min 1.94
_diffrn_standards_decay_% 0
_diffrn_standards_interval_count 0
_diffrn_standards_interval_time 0
_diffrn_standards_number 0
_exptl_absorpt_coefficient_mu 6.330
_exptl_absorpt_correction_T_max 0.7026
_exptl_absorpt_correction_T_min 0.3641
_exptl_absorpt_correction_type multi-scan
_exptl_absorpt_process_details
;
 SADABS: Area-Detector Absorption Correction. (1996)  Bruker-AXS 
 within SAINT+ package, v. 6.45.                    
;
_exptl_crystal_colour yellow
_exptl_crystal_density_diffrn 1.634
_exptl_crystal_density_method 'not measured'
_exptl_crystal_description block
_exptl_crystal_F_000 2096
_exptl_crystal_size_max 0.20
_exptl_crystal_size_mid 0.17
_exptl_crystal_size_min 0.06
_refine_diff_density_max 2.119
_refine_diff_density_min -1.236
_refine_diff_density_rms 0.182
_refine_ls_abs_structure_details 'Flack H D (1983), Acta Cryst. A39, 876-881'
_refine_ls_abs_structure_Flack -0.002(10)
_refine_ls_extinction_method none
_refine_ls_goodness_of_fit_ref 1.046
_refine_ls_hydrogen_treatment mixed
_refine_ls_matrix_type full
_refine_ls_number_parameters 225
_refine_ls_number_reflns 5076
_refine_ls_number_restraints 5
_refine_ls_restrained_S_all 1.046
_refine_ls_R_factor_all 0.0474
_refine_ls_R_factor_gt 0.0385
_refine_ls_shift/su_max 0.001
_refine_ls_shift/su_mean 0.000
_refine_ls_structure_factor_coef Fsqd
_refine_ls_weighting_details 'calc w=1/[\s^2^(Fo^2^)+(0.0425P)^2^+8.4172P] where P=(Fo^2^+2Fc^2^)/3'
_refine_ls_weighting_scheme calc
_refine_ls_wR_factor_gt 0.0830
_refine_ls_wR_factor_ref 0.0864
_reflns_number_gt 4507
_reflns_number_total 5076
_reflns_threshold_expression >2sigma(I)
_cod_data_source_file ic1004769_si_002_1.cif
_cod_data_source_block compound_7
_cod_depositor_comments
;
The following automatic conversions were performed:

'_symmetry_cell_setting' value 'Orthorhombic' changed to
'orthorhombic' according to the built-in table from CIF Core
dictionary named 'cif_core.dic' version 2.4.1 from 2010-06-29.

Automatic conversion script
Id: cif_fix_values 1646 2011-03-28 12:23:43Z adriana 
;
_cod_database_code 4316225

loop_
_symmetry_equiv_pos_as_xyz
'x, y, z'
'x, -y, -z'
'-x, y, -z+1/2'
'-x, -y, z+1/2'
'x+1/2, y+1/2, z'
'x+1/2, -y+1/2, -z'
'-x+1/2, y+1/2, -z+1/2'
'-x+1/2, -y+1/2, z+1/2'

loop_
_atom_site_label
_atom_site_type_symbol
_atom_site_fract_x
_atom_site_fract_y
_atom_site_fract_z
_atom_site_U_iso_or_equiv
_atom_site_adp_type
_atom_site_occupancy
_atom_site_symmetry_multiplicity
_atom_site_calc_flag
_atom_site_refinement_flags
_atom_site_disorder_assembly
_atom_site_disorder_group
H910 H 0.199(3) 0.365(5) 0.502(2) 0.030 Uiso 0.878(8) 1 d PD . .
Ir Ir 0.229232(19) 0.217550(18) 0.554899(14) 0.01601(8) Uani 1 1 d . . .
S7A S 0.3243(2) 0.2504(3) 0.45999(19) 0.0198(7) Uani 0.878(8) 1 d PD A 1
B9A B 0.1241(13) 0.3255(15) 0.5190(12) 0.021(4) Uani 0.878(8) 1 d PD A 1
H9AB H 0.1031 0.3658 0.5638 0.026 Uiso 0.878(8) 1 calc PR A 1
B10 B 0.1743(6) 0.3928(6) 0.4432(5) 0.0244(19) Uani 1 1 d D . .
H10 H 0.1840 0.4646 0.4567 0.029 Uiso 1 1 calc R A 1
S7B S 0.140(2) 0.334(3) 0.518(2) 0.0198(7) Uani 0.122(8) 1 d PD A 2
B9B B 0.337(11) 0.252(14) 0.456(8) 0.044 Uiso 0.122(8) 1 d PD A 2
H9BB H 0.4117 0.2581 0.4680 0.053 Uiso 0.122(8) 1 calc PR A 2
B11 B 0.2781(7) 0.3482(6) 0.4056(4) 0.0242(19) Uani 1 1 d D A .
H11 H 0.3329 0.3993 0.3984 0.029 Uiso 1 1 calc R B 1
C1 C 0.3135(5) 0.1160(6) 0.5752(4) 0.0241(18) Uani 1 1 d . A .
N1 N 0.3624(5) 0.0566(5) 0.5825(4) 0.0272(17) Uani 1 1 d . . .
C2 C 0.4297(6) -0.0125(6) 0.5951(5) 0.034(2) Uani 1 1 d . A .
H2A H 0.4839 -0.0020 0.5665 0.041 Uiso 1 1 calc R . .
H2B H 0.4037 -0.0712 0.5829 0.041 Uiso 1 1 calc R . .
C3 C 0.4581(8) -0.0136(8) 0.6680(6) 0.055(3) Uani 1 1 d . . .
H3A H 0.4900 0.0420 0.6788 0.083 Uiso 1 1 calc R A .
H3B H 0.4988 -0.0643 0.6760 0.083 Uiso 1 1 calc R . .
H3C H 0.4039 -0.0192 0.6965 0.083 Uiso 1 1 calc R . .
P1 P 0.12831(14) 0.15712(14) 0.63106(11) 0.0203(4) Uani 1 1 d . A .
P2 P 0.30037(14) 0.31879(13) 0.62838(10) 0.0195(4) Uani 1 1 d . A .
C4 C 0.0783(7) 0.0510(6) 0.6069(5) 0.037(2) Uani 1 1 d . . .
H4A H 0.0377 0.0301 0.6426 0.056 Uiso 1 1 calc R A .
H4B H 0.1269 0.0072 0.5996 0.056 Uiso 1 1 calc R . .
H4C H 0.0434 0.0586 0.5653 0.056 Uiso 1 1 calc R . .
C5 C 0.1758(6) 0.1283(6) 0.7134(5) 0.035(2) Uani 1 1 d . . .
H5A H 0.1299 0.0962 0.7398 0.053 Uiso 1 1 calc R A .
H5B H 0.1935 0.1829 0.7371 0.053 Uiso 1 1 calc R . .
H5C H 0.2296 0.0902 0.7074 0.053 Uiso 1 1 calc R . .
C6 C 0.0285(5) 0.2235(6) 0.6533(4) 0.0298(18) Uani 1 1 d . . .
H6A H -0.0017 0.2443 0.6122 0.045 Uiso 1 1 calc R A .
H6B H 0.0476 0.2750 0.6801 0.045 Uiso 1 1 calc R . .
H6C H -0.0140 0.1870 0.6794 0.045 Uiso 1 1 calc R . .
C7 C 0.3806(6) 0.2713(7) 0.6886(4) 0.033(2) Uani 1 1 d . . .
H7A H 0.4295 0.2405 0.6644 0.049 Uiso 1 1 calc R A .
H7B H 0.3486 0.2288 0.7176 0.049 Uiso 1 1 calc R . .
H7C H 0.4067 0.3191 0.7161 0.049 Uiso 1 1 calc R . .
C8 C 0.2276(7) 0.3886(5) 0.6811(4) 0.0298(18) Uani 1 1 d . . .
H8A H 0.2657 0.4282 0.7084 0.045 Uiso 1 1 calc R A .
H8B H 0.1908 0.3507 0.7107 0.045 Uiso 1 1 calc R . .
H8C H 0.1873 0.4244 0.6526 0.045 Uiso 1 1 calc R . .
C9 C 0.3689(6) 0.4015(6) 0.5851(5) 0.030(2) Uani 1 1 d . . .
H9A H 0.3320 0.4306 0.5504 0.045 Uiso 1 1 calc R A .
H9B H 0.4215 0.3724 0.5641 0.045 Uiso 1 1 calc R . .
H9C H 0.3902 0.4462 0.6173 0.045 Uiso 1 1 calc R . .
B5 B 0.0866(6) 0.3108(6) 0.4344(5) 0.025(2) Uani 1 1 d . A .
H5 H 0.0148 0.3322 0.4239 0.030 Uiso 1 1 calc R C 1
B6 B 0.1710(7) 0.3232(6) 0.3724(5) 0.026(2) Uani 1 1 d . A .
H6 H 0.1530 0.3526 0.3224 0.031 Uiso 1 1 calc R . .
B2 B 0.2508(7) 0.2328(6) 0.3771(4) 0.031(3) Uani 1 1 d . . .
H2 H 0.2847 0.2018 0.3325 0.037 Uiso 1 1 calc R A 1
B3 B 0.2133(6) 0.1597(6) 0.4501(5) 0.025(2) Uani 1 1 d . A .
H3 H 0.2229 0.0856 0.4502 0.030 Uiso 1 1 calc R D 1
B4 B 0.1114(6) 0.2141(8) 0.4838(5) 0.0240(18) Uani 1 1 d . A .
H4 H 0.0555 0.1720 0.5054 0.029 Uiso 1 1 calc R E 1
B1 B 0.1343(6) 0.2124(7) 0.3954(4) 0.0243(19) Uani 1 1 d . A .
H1 H 0.0940 0.1689 0.3606 0.029 Uiso 1 1 calc R . .

loop_
_atom_site_aniso_label
_atom_site_aniso_U_11
_atom_site_aniso_U_22
_atom_site_aniso_U_33
_atom_site_aniso_U_23
_atom_site_aniso_U_13
_atom_site_aniso_U_12
Ir 0.01686(12) 0.01499(12) 0.01618(13) -0.00020(12) -0.00075(13) 0.00063(12)
S7A 0.0190(15) 0.0203(11) 0.0201(14) -0.0019(9) 0.0016(9) 0.0019(11)
B9A 0.022(9) 0.019(7) 0.024(6) 0.004(5) 0.003(6) -0.011(6)
B10 0.032(5) 0.021(4) 0.021(4) 0.001(4) 0.003(5) 0.007(4)
S7B 0.0190(15) 0.0203(11) 0.0201(14) -0.0019(9) 0.0016(9) 0.0019(11)
B11 0.035(5) 0.023(4) 0.015(4) 0.000(4) 0.002(4) 0.003(4)
C1 0.015(4) 0.033(5) 0.024(4) 0.001(3) 0.001(3) -0.002(3)
N1 0.025(4) 0.022(4) 0.035(4) 0.002(3) -0.005(3) 0.006(3)
C2 0.030(5) 0.023(5) 0.049(6) -0.004(4) -0.009(5) 0.005(4)
C3 0.051(7) 0.059(7) 0.055(8) 0.023(6) -0.015(6) 0.023(6)
P1 0.0192(10) 0.0200(10) 0.0216(11) 0.0016(9) 0.0005(8) -0.0018(8)
P2 0.0216(10) 0.0208(10) 0.0162(10) -0.0022(8) -0.0023(8) -0.0025(8)
C4 0.048(6) 0.024(5) 0.039(6) -0.005(4) 0.016(5) -0.014(4)
C5 0.023(4) 0.048(6) 0.035(5) 0.010(4) -0.001(4) 0.004(4)
C6 0.028(4) 0.028(4) 0.034(5) 0.004(4) 0.012(3) 0.002(4)
C7 0.028(4) 0.041(6) 0.029(5) -0.006(4) -0.006(4) -0.001(4)
C8 0.036(4) 0.030(4) 0.023(4) -0.007(3) 0.003(4) 0.001(4)
C9 0.030(5) 0.025(5) 0.036(5) 0.000(4) -0.010(4) -0.012(4)
B5 0.027(4) 0.018(4) 0.031(6) -0.001(4) -0.014(4) 0.004(3)
B6 0.039(6) 0.024(5) 0.015(4) 0.004(4) -0.003(4) 0.004(4)
B2 0.048(7) 0.030(6) 0.015(4) -0.007(4) 0.003(4) 0.006(4)
B3 0.030(5) 0.021(4) 0.023(5) -0.015(4) 0.001(4) 0.002(3)
B4 0.021(4) 0.024(5) 0.027(5) -0.003(5) -0.005(4) 0.003(4)
B1 0.032(5) 0.019(4) 0.022(5) -0.005(4) -0.005(4) 0.005(4)

loop_
_atom_type_symbol
_atom_type_description
_atom_type_scat_dispersion_real
_atom_type_scat_dispersion_imag
_atom_type_scat_source
C C 0.0033 0.0016 'International Tables Vol C Tables 4.2.6.8 and 6.1.1.4'
H H 0.0000 0.0000 'International Tables Vol C Tables 4.2.6.8 and 6.1.1.4'
N N 0.0061 0.0033 'International Tables Vol C Tables 4.2.6.8 and 6.1.1.4'
B B 0.0013 0.0007 'International Tables Vol C Tables 4.2.6.8 and 6.1.1.4'
P P 0.1023 0.0942 'International Tables Vol C Tables 4.2.6.8 and 6.1.1.4'
S S 0.1246 0.1234 'International Tables Vol C Tables 4.2.6.8 and 6.1.1.4'
Ir Ir -1.4442 7.9887 'International Tables Vol C Tables 4.2.6.8 and 6.1.1.4'

loop_
_geom_angle_atom_site_label_1
_geom_angle_atom_site_label_2
_geom_angle_atom_site_label_3
_geom_angle
_geom_angle_site_symmetry_1
_geom_angle_site_symmetry_3
_geom_angle_publ_flag
C1 Ir B4 126.0(4) . . ?
C1 Ir B3 87.6(3) . . ?
B4 Ir B3 47.9(3) . . ?
C1 Ir S7B 172.6(9) . . ?
B4 Ir S7B 51.4(11) . . ?
B3 Ir S7B 86.3(10) . . ?
C1 Ir P1 87.9(2) . . ?
B4 Ir P1 84.9(3) . . ?
B3 Ir P1 112.8(2) . . ?
S7B Ir P1 98.4(7) . . ?
C1 Ir B9A 172.5(6) . . ?
B4 Ir B9A 46.8(6) . . ?
B3 Ir B9A 85.2(6) . . ?
S7B Ir B9A 6.5(10) . . ?
P1 Ir B9A 92.9(4) . . ?
C1 Ir P2 95.3(2) . . ?
B4 Ir P2 138.8(3) . . ?
B3 Ir P2 149.7(2) . . ?
S7B Ir P2 87.8(11) . . ?
P1 Ir P2 97.43(7) . . ?
B9A Ir P2 92.0(5) . . ?
C1 Ir S7A 87.5(2) . . ?
B4 Ir S7A 87.4(3) . . ?
B3 Ir S7A 54.2(3) . . ?
S7B Ir S7A 85.4(8) . . ?
P1 Ir S7A 166.44(15) . . ?
B9A Ir S7A 90.0(5) . . ?
P2 Ir S7A 95.71(15) . . ?
C1 Ir B9B 85.9(10) . . ?
B4 Ir B9B 90(5) . . ?
B3 Ir B9B 56(7) . . ?
S7B Ir B9B 87.2(8) . . ?
P1 Ir B9B 167(6) . . ?
B9A Ir B9B 91.9(11) . . ?
P2 Ir B9B 94(7) . . ?
S7A Ir B9B 2(4) . . ?
B11 S7A B2 56.6(4) . . ?
B11 S7A B3 99.5(4) . . ?
B2 S7A B3 54.9(4) . . ?
B11 S7A Ir 113.1(3) . . ?
B2 S7A Ir 108.1(3) . . ?
B3 S7A Ir 59.8(3) . . ?
B5 B9A B4 59.5(8) . . ?
B5 B9A B10 56.8(8) . . ?
B4 B9A B10 102.3(12) . . ?
B5 B9A Ir 113.8(12) . . ?
B4 B9A Ir 63.4(8) . . ?
B10 B9A Ir 110.1(9) . . ?
B5 B9A H910 94(2) . . ?
B4 B9A H910 114(4) . . ?
Ir B9A H910 81(3) . . ?
B5 B9A H9AB 137.1 . . ?
B4 B9A H9AB 140.6 . . ?
B10 B9A H9AB 116.1 . . ?
Ir B9A H9AB 108.1 . . ?
H910 B9A H9AB 101.5 . . ?
B6 B10 B5 59.5(6) . . ?
B6 B10 S7B 111.3(14) . . ?
B5 B10 S7B 62.8(14) . . ?
B6 B10 B11 58.3(5) . . ?
B5 B10 B11 107.9(6) . . ?
S7B B10 B11 113.0(14) . . ?
B6 B10 B9A 107.6(9) . . ?
B5 B10 B9A 56.7(7) . . ?
B11 B10 B9A 116.1(9) . . ?
B6 B10 H910 123(4) . . ?
B5 B10 H910 94(2) . . ?
B11 B10 H910 91(3) . . ?
B6 B10 H10 140.3 . . ?
B5 B10 H10 141.0 . . ?
S7B B10 H10 108.0 . . ?
B11 B10 H10 110.2 . . ?
B9A B10 H10 111.0 . . ?
H910 B10 H10 93.2 . . ?
B10 S7B B5 58.3(13) . . ?
B10 S7B B4 103(2) . . ?
B5 S7B B4 55.6(12) . . ?
B10 S7B Ir 118.7(16) . . ?
B5 S7B Ir 113(2) . . ?
B4 S7B Ir 62.5(13) . . ?
B10 S7B H910 45(2) . . ?
B5 S7B H910 99(4) . . ?
B4 S7B H910 119(6) . . ?
Ir S7B H910 88(5) . . ?
B11 B9B B2 56(4) . . ?
B11 B9B B3 94(8) . . ?
B2 B9B B3 52(6) . . ?
B11 B9B Ir 105(3) . . ?
B2 B9B Ir 100(8) . . ?
B3 B9B Ir 55(3) . . ?
B11 B9B H9BB 118.9 . . ?
B2 B9B H9BB 142.0 . . ?
B3 B9B H9BB 146.4 . . ?
Ir B9B H9BB 116.4 . . ?
B6 B11 B10 58.8(6) . . ?
B6 B11 B2 59.5(5) . . ?
B10 B11 B2 106.6(7) . . ?
B6 B11 S7A 111.2(6) . . ?
B10 B11 S7A 109.8(5) . . ?
B2 B11 S7A 62.9(5) . . ?
B6 B11 B9B 116(8) . . ?
B10 B11 B9B 116(2) . . ?
B2 B11 B9B 64(9) . . ?
B6 B11 H11 138.1 . . ?
B10 B11 H11 113.6 . . ?
B2 B11 H11 138.7 . . ?
S7A B11 H11 109.8 . . ?
B9B B11 H11 104.5 . . ?
N1 C1 Ir 175.6(7) . . ?
C1 N1 C2 174.6(8) . . ?
N1 C2 C3 111.2(8) . . ?
N1 C2 H2A 109.4 . . ?
C3 C2 H2A 109.4 . . ?
N1 C2 H2B 109.4 . . ?
C3 C2 H2B 109.4 . . ?
H2A C2 H2B 108.0 . . ?
C2 C3 H3A 109.5 . . ?
C2 C3 H3B 109.5 . . ?
H3A C3 H3B 109.5 . . ?
C2 C3 H3C 109.5 . . ?
H3A C3 H3C 109.5 . . ?
H3B C3 H3C 109.5 . . ?
C4 P1 C6 102.7(4) . . ?
C4 P1 C5 100.6(5) . . ?
C6 P1 C5 102.5(4) . . ?
C4 P1 Ir 115.4(3) . . ?
C6 P1 Ir 117.4(3) . . ?
C5 P1 Ir 115.9(3) . . ?
C9 P2 C7 102.9(4) . . ?
C9 P2 C8 101.8(4) . . ?
C7 P2 C8 102.8(4) . . ?
C9 P2 Ir 113.0(3) . . ?
C7 P2 Ir 116.3(3) . . ?
C8 P2 Ir 118.0(3) . . ?
P1 C4 H4A 109.5 . . ?
P1 C4 H4B 109.5 . . ?
H4A C4 H4B 109.5 . . ?
P1 C4 H4C 109.5 . . ?
H4A C4 H4C 109.5 . . ?
H4B C4 H4C 109.5 . . ?
P1 C5 H5A 109.5 . . ?
P1 C5 H5B 109.5 . . ?
H5A C5 H5B 109.5 . . ?
P1 C5 H5C 109.5 . . ?
H5A C5 H5C 109.5 . . ?
H5B C5 H5C 109.5 . . ?
P1 C6 H6A 109.5 . . ?
P1 C6 H6B 109.5 . . ?
H6A C6 H6B 109.5 . . ?
P1 C6 H6C 109.5 . . ?
H6A C6 H6C 109.5 . . ?
H6B C6 H6C 109.5 . . ?
P2 C7 H7A 109.5 . . ?
P2 C7 H7B 109.5 . . ?
H7A C7 H7B 109.5 . . ?
P2 C7 H7C 109.5 . . ?
H7A C7 H7C 109.5 . . ?
H7B C7 H7C 109.5 . . ?
P2 C8 H8A 109.5 . . ?
P2 C8 H8B 109.5 . . ?
H8A C8 H8B 109.5 . . ?
P2 C8 H8C 109.5 . . ?
H8A C8 H8C 109.5 . . ?
H8B C8 H8C 109.5 . . ?
P2 C9 H9A 109.5 . . ?
P2 C9 H9B 109.5 . . ?
H9A C9 H9B 109.5 . . ?
P2 C9 H9C 109.5 . . ?
H9A C9 H9C 109.5 . . ?
H9B C9 H9C 109.5 . . ?
B6 B5 B9A 115.6(8) . . ?
B6 B5 B10 59.3(5) . . ?
B9A B5 B10 66.5(6) . . ?
B6 B5 B4 109.2(6) . . ?
B9A B5 B4 61.3(9) . . ?
B10 B5 B4 111.0(6) . . ?
B6 B5 B1 60.8(6) . . ?
B9A B5 B1 112.7(10) . . ?
B10 B5 B1 109.0(7) . . ?
B4 B5 B1 59.7(5) . . ?
B6 B5 S7B 107.9(10) . . ?
B10 B5 S7B 58.8(11) . . ?
B4 B5 S7B 65.0(14) . . ?
B1 B5 S7B 111.7(14) . . ?
B6 B5 H5 120.0 . . ?
B9A B5 H5 115.4 . . ?
B10 B5 H5 119.8 . . ?
B4 B5 H5 121.7 . . ?
B1 B5 H5 121.2 . . ?
S7B B5 H5 120.5 . . ?
B11 B6 B10 62.8(5) . . ?
B11 B6 B5 113.0(6) . . ?
B10 B6 B5 61.2(5) . . ?
B11 B6 B2 63.6(5) . . ?
B10 B6 B2 112.9(6) . . ?
B5 B6 B2 110.0(6) . . ?
B11 B6 B1 111.7(7) . . ?
B10 B6 B1 110.6(7) . . ?
B5 B6 B1 61.0(5) . . ?
B2 B6 B1 59.0(5) . . ?
B11 B6 H6 117.6 . . ?
B10 B6 H6 119.0 . . ?
B5 B6 H6 120.0 . . ?
B2 B6 H6 119.9 . . ?
B1 B6 H6 121.2 . . ?
B1 B2 B6 60.8(6) . . ?
B1 B2 B11 107.8(7) . . ?
B6 B2 B11 57.0(5) . . ?
B1 B2 B3 57.7(5) . . ?
B6 B2 B3 106.7(6) . . ?
B11 B2 B3 111.4(6) . . ?
B1 B2 S7A 112.1(5) . . ?
B6 B2 S7A 107.3(5) . . ?
B11 B2 S7A 60.5(4) . . ?
B3 B2 S7A 66.4(4) . . ?
B1 B2 B9B 118(2) . . ?
B6 B2 B9B 110(4) . . ?
B11 B2 B9B 60(5) . . ?
B3 B2 B9B 71(4) . . ?
B1 B2 H2 121.3 . . ?
B6 B2 H2 124.1 . . ?
B11 B2 H2 122.0 . . ?
B3 B2 H2 119.8 . . ?
S7A B2 H2 118.2 . . ?
B9B B2 H2 113.0 . . ?
B1 B3 B4 59.6(5) . . ?
B1 B3 B2 57.5(5) . . ?
B4 B3 B2 105.0(6) . . ?
B1 B3 S7A 105.7(6) . . ?
B4 B3 S7A 107.8(5) . . ?
B2 B3 S7A 58.8(4) . . ?
B1 B3 Ir 117.4(5) . . ?
B4 B3 Ir 65.0(4) . . ?
B2 B3 Ir 116.9(5) . . ?
S7A B3 Ir 66.0(3) . . ?
B1 B3 B9B 106.2(14) . . ?
B4 B3 B9B 111(3) . . ?
B2 B3 B9B 57(3) . . ?
Ir B3 B9B 69(4) . . ?
B1 B3 H3 121.6 . . ?
B4 B3 H3 123.0 . . ?
B2 B3 H3 122.4 . . ?
S7A B3 H3 122.6 . . ?
Ir B3 H3 111.4 . . ?
B9B B3 H3 120.0 . . ?
B5 B4 B1 60.6(6) . . ?
B5 B4 B9A 59.3(9) . . ?
B1 B4 B9A 111.8(10) . . ?
B5 B4 B3 109.0(7) . . ?
B1 B4 B3 58.7(5) . . ?
B9A B4 B3 117.8(8) . . ?
B5 B4 S7B 59.4(14) . . ?
B1 B4 S7B 108.0(13) . . ?
B3 B4 S7B 110.9(11) . . ?
B5 B4 Ir 119.1(6) . . ?
B1 B4 Ir 118.5(5) . . ?
B9A B4 Ir 69.8(8) . . ?
B3 B4 Ir 67.1(4) . . ?
S7B B4 Ir 66.1(13) . . ?
B5 B4 H4 121.3 . . ?
B1 B4 H4 120.4 . . ?
B9A B4 H4 116.4 . . ?
B3 B4 H4 119.2 . . ?
S7B B4 H4 122.7 . . ?
Ir B4 H4 109.6 . . ?
B2 B1 B3 64.8(5) . . ?
B2 B1 B4 112.3(6) . . ?
B3 B1 B4 61.7(5) . . ?
B2 B1 B6 60.2(5) . . ?
B3 B1 B6 111.8(7) . . ?
B4 B1 B6 107.0(7) . . ?
B2 B1 B5 108.7(7) . . ?
B3 B1 B5 110.6(6) . . ?
B4 B1 B5 59.6(6) . . ?
B6 B1 B5 58.2(6) . . ?
B2 B1 H1 118.8 . . ?
B3 B1 H1 117.7 . . ?
B4 B1 H1 121.1 . . ?
B6 B1 H1 122.5 . . ?
B5 B1 H1 122.5 . . ?

loop_
_geom_bond_atom_site_label_1
_geom_bond_atom_site_label_2
_geom_bond_distance
_geom_bond_site_symmetry_2
_geom_bond_publ_flag
Ir C1 2.003(8) . ?
Ir B4 2.235(8) . ?
Ir B3 2.271(9) . ?
Ir S7B 2.30(4) . ?
Ir P1 2.305(2) . ?
Ir B9A 2.35(3) . ?
Ir P2 2.353(2) . ?
Ir S7A 2.400(2) . ?
Ir B9B 2.59(8) . ?
S7A B11 1.944(9) . ?
S7A B2 1.989(11) . ?
S7A B3 2.130(10) . ?
B9A B5 1.79(3) . ?
B9A B4 1.82(2) . ?
B9A B10 1.96(2) . ?
B9A H910 1.30(2) . ?
B9A H9AB 1.1200 . ?
B10 B6 1.755(14) . ?
B10 B5 1.788(13) . ?
B10 S7B 1.80(4) . ?
B10 B11 1.824(14) . ?
B10 H910 1.29(2) . ?
B10 H10 1.1200 . ?
S7B B5 1.87(4) . ?
S7B B4 1.97(4) . ?
S7B H910 1.04(4) . ?
B9B B11 1.96(3) . ?
B9B B2 2.0(2) . ?
B9B B3 2.3(3) . ?
B9B H9BB 1.1200 . ?
B11 B6 1.746(14) . ?
B11 B2 1.865(13) . ?
B11 H11 1.1200 . ?
C1 N1 1.152(10) . ?
N1 C2 1.452(10) . ?
C2 C3 1.511(14) . ?
C2 H2A 0.9900 . ?
C2 H2B 0.9900 . ?
C3 H3A 0.9800 . ?
C3 H3B 0.9800 . ?
C3 H3C 0.9800 . ?
P1 C4 1.817(9) . ?
P1 C6 1.825(8) . ?
P1 C5 1.833(9) . ?
P2 C9 1.815(9) . ?
P2 C7 1.824(9) . ?
P2 C8 1.827(9) . ?
C4 H4A 0.9800 . ?
C4 H4B 0.9800 . ?
C4 H4C 0.9800 . ?
C5 H5A 0.9800 . ?
C5 H5B 0.9800 . ?
C5 H5C 0.9800 . ?
C6 H6A 0.9800 . ?
C6 H6B 0.9800 . ?
C6 H6C 0.9800 . ?
C7 H7A 0.9800 . ?
C7 H7B 0.9800 . ?
C7 H7C 0.9800 . ?
C8 H8A 0.9800 . ?
C8 H8B 0.9800 . ?
C8 H8C 0.9800 . ?
C9 H9A 0.9800 . ?
C9 H9B 0.9800 . ?
C9 H9C 0.9800 . ?
B5 B6 1.757(14) . ?
B5 B4 1.791(14) . ?
B5 B1 1.809(13) . ?
B5 H5 1.1200 . ?
B6 B2 1.794(14) . ?
B6 B1 1.805(14) . ?
B6 H6 1.1200 . ?
B2 B1 1.772(14) . ?
B2 B3 1.901(14) . ?
B2 H2 1.1200 . ?
B3 B1 1.777(13) . ?
B3 B4 1.830(12) . ?
B3 H3 1.1200 . ?
B4 B1 1.793(13) . ?
B4 H4 1.1200 . ?
B1 H1 1.1200 . ?
